data_4071670
loop_
_publ_author_name
'Kling, Christian'
'Ott, Holger'
'Schwab, Gerald'
'Stalke, Dietmar'

_publ_contact_author 'Prof. Dr. Dietmar Stalke'
_publ_section_title
;
 Heteroaromatic Substituted Phosphoranes with Enhanced Hemilabile
 Character
;
_journal_issue 19
_journal_name_full Organometallics
_journal_page_first 5038
_journal_paper_doi 10.1021/om800307d
_journal_volume 27
_journal_year 2008
_chemical_formula_sum 'C18 H16 N P S'
_chemical_formula_weight 309.35
_chemical_name_common S=P(Pic)Ph2
_chemical_name_systematic 'Diphenyl-(2-picolyl)phosphane sulfide'
_space_group_IT_number 14
_symmetry_cell_setting monoclinic
_symmetry_space_group_name_Hall '-P 2yn'
_symmetry_space_group_name_H-M 'P 1 21/n 1'
_atom_sites_solution_hydrogens geom
_atom_sites_solution_primary direct
_atom_sites_solution_secondary difmap
_audit_creation_method SHELXL-97
_cell_angle_alpha 90.00
_cell_angle_beta 99.485(5)
_cell_angle_gamma 90.00
_cell_formula_units_Z 4
_cell_length_a 12.4129(7)
_cell_length_b 7.3039(5)
_cell_length_c 17.1658(11)
_cell_measurement_reflns_used 14316
_cell_measurement_temperature 133(2)
_cell_measurement_theta_max 24.86
_cell_measurement_theta_min 3.31
_cell_volume 1535.02(17)
_computing_cell_refinement 'X-AREA (Stoe & Cie, 2002)'
_computing_data_collection 'X-AREA (Stoe & Cie, 2002)'
_computing_data_reduction 'X-AREA (Stoe & Cie, 2002)'
_computing_molecular_graphics 'SHELXTL-NT V6.14'
_computing_publication_material 'SHELXTL-NT V6.14'
_computing_structure_refinement 'SHELXL-97 (Sheldrick, 1997)'
_computing_structure_solution 'SHELXS-97 (Sheldrick, 1990)'
_diffrn_ambient_temperature 133(2)
_diffrn_measured_fraction_theta_full 0.995
_diffrn_measured_fraction_theta_max 0.995
_diffrn_measurement_device_type 'Stoe IPDS II'
_diffrn_radiation_monochromator graphite
_diffrn_radiation_source 'fine-focus sealed tube'
_diffrn_radiation_type MoK\a
_diffrn_radiation_wavelength 0.71073
_diffrn_reflns_av_R_equivalents 0.0467
_diffrn_reflns_av_sigmaI/netI 0.0280
_diffrn_reflns_limit_h_max 12
_diffrn_reflns_limit_h_min -14
_diffrn_reflns_limit_k_max 8
_diffrn_reflns_limit_k_min -8
_diffrn_reflns_limit_l_max 20
_diffrn_reflns_limit_l_min -20
_diffrn_reflns_number 16794
_diffrn_reflns_theta_full 24.83
_diffrn_reflns_theta_max 24.83
_diffrn_reflns_theta_min 1.89
_exptl_absorpt_coefficient_mu 0.307
_exptl_absorpt_correction_type none
_exptl_crystal_colour colourless
_exptl_crystal_density_diffrn 1.339
_exptl_crystal_density_method 'not measured'
_exptl_crystal_description plate
_exptl_crystal_F_000 648
_exptl_crystal_size_max 0.40
_exptl_crystal_size_mid 0.30
_exptl_crystal_size_min 0.20
_refine_diff_density_max 0.202
_refine_diff_density_min -0.226
_refine_diff_density_rms 0.039
_refine_ls_extinction_method none
_refine_ls_goodness_of_fit_ref 1.049
_refine_ls_hydrogen_treatment constr
_refine_ls_matrix_type full
_refine_ls_number_parameters 190
_refine_ls_number_reflns 2642
_refine_ls_number_restraints 0
_refine_ls_restrained_S_all 1.049
_refine_ls_R_factor_all 0.0350
_refine_ls_R_factor_gt 0.0268
_refine_ls_shift/su_max 0.001
_refine_ls_shift/su_mean 0.000
_refine_ls_structure_factor_coef Fsqd
_refine_ls_weighting_details 'calc w=1/[\s^2^(Fo^2^)+(0.0363P)^2^+0.2289P] where P=(Fo^2^+2Fc^2^)/3'
_refine_ls_weighting_scheme calc
_refine_ls_wR_factor_gt 0.0651
_refine_ls_wR_factor_ref 0.0670
_reflns_number_gt 2642
_reflns_number_total 2642
_reflns_threshold_expression >2sigma(I)
_cod_data_source_file om800307d_si_001.cif
_cod_data_source_block 1
_cod_original_sg_symbol_H-M P2(1)/n
_cod_database_code 4071670

loop_
_symmetry_equiv_pos_as_xyz
'x, y, z'
'-x+1/2, y+1/2, -z+1/2'
'-x, -y, -z'
'x-1/2, -y-1/2, z-1/2'

loop_
_atom_site_label
_atom_site_type_symbol
_atom_site_fract_x
_atom_site_fract_y
_atom_site_fract_z
_atom_site_U_iso_or_equiv
_atom_site_adp_type
_atom_site_occupancy
_atom_site_symmetry_multiplicity
_atom_site_calc_flag
_atom_site_refinement_flags
C1 C -0.12257(13) 0.2468(2) 0.35074(9) 0.0230(3) Uani 1 1 d .
C2 C -0.18077(14) 0.2470(2) 0.27397(10) 0.0283(4) Uani 1 1 d .
H2A H -0.1442 0.2198 0.2309 0.034 Uiso 1 1 calc R
C3 C -0.29109(14) 0.2864(2) 0.25987(11) 0.0339(4) Uani 1 1 d .
H3A H -0.3302 0.2855 0.2074 0.041 Uiso 1 1 calc R
C4 C -0.34459(14) 0.3274(2) 0.32265(11) 0.0348(4) Uani 1 1 d .
H4A H -0.4203 0.3560 0.3131 0.042 Uiso 1 1 calc R
C5 C -0.28809(14) 0.3265(2) 0.39886(11) 0.0345(4) Uani 1 1 d .
H5A H -0.3251 0.3546 0.4416 0.041 Uiso 1 1 calc R
C6 C -0.17761(14) 0.2850(2) 0.41346(10) 0.0291(4) Uani 1 1 d .
H6A H -0.1394 0.2826 0.4662 0.035 Uiso 1 1 calc R
C7 C 0.07221(12) 0.2773(2) 0.28262(9) 0.0220(3) Uani 1 1 d .
C8 C 0.05882(13) 0.4636(2) 0.26571(9) 0.0262(4) Uani 1 1 d .
H8A H 0.0200 0.5386 0.2968 0.031 Uiso 1 1 calc R
C9 C 0.10202(14) 0.5392(2) 0.20370(10) 0.0287(4) Uani 1 1 d .
H9A H 0.0927 0.6659 0.1921 0.034 Uiso 1 1 calc R
C10 C 0.15899(13) 0.4296(2) 0.15833(9) 0.0277(4) Uani 1 1 d .
H10A H 0.1886 0.4817 0.1158 0.033 Uiso 1 1 calc R
C11 C 0.17280(13) 0.2455(2) 0.17482(9) 0.0274(4) Uani 1 1 d .
H11A H 0.2124 0.1713 0.1439 0.033 Uiso 1 1 calc R
C12 C 0.12888(13) 0.1684(2) 0.23666(9) 0.0245(3) Uani 1 1 d .
H12A H 0.1376 0.0412 0.2475 0.029 Uiso 1 1 calc R
C13 C 0.08282(13) 0.3165(2) 0.45187(9) 0.0251(3) Uani 1 1 d .
H13A H 0.0702 0.4480 0.4397 0.030 Uiso 1 1 calc R
H13B H 0.0463 0.2864 0.4974 0.030 Uiso 1 1 calc R
C14 C 0.20332(13) 0.2842(2) 0.47487(9) 0.0233(3) Uani 1 1 d .
C15 C 0.24368(14) 0.1641(2) 0.53544(10) 0.0297(4) Uani 1 1 d .
H15A H 0.1951 0.0988 0.5627 0.036 Uiso 1 1 calc R
C16 C 0.35508(15) 0.1406(2) 0.55563(10) 0.0347(4) Uani 1 1 d .
H16A H 0.3844 0.0598 0.5971 0.042 Uiso 1 1 calc R
C17 C 0.42322(14) 0.2368(2) 0.51428(10) 0.0333(4) Uani 1 1 d .
H17A H 0.5003 0.2233 0.5265 0.040 Uiso 1 1 calc R
C18 C 0.37649(14) 0.3531(2) 0.45473(10) 0.0300(4) Uani 1 1 d .
H18A H 0.4237 0.4186 0.4264 0.036 Uiso 1 1 calc R
N1 N 0.26895(11) 0.37909(18) 0.43458(8) 0.0261(3) Uani 1 1 d .
P1 P 0.02021(3) 0.18128(5) 0.36638(2) 0.02101(11) Uani 1 1 d .
S1 S 0.04611(3) -0.08248(5) 0.38004(2) 0.02523(11) Uani 1 1 d .

loop_
_atom_site_aniso_label
_atom_site_aniso_U_11
_atom_site_aniso_U_22
_atom_site_aniso_U_33
_atom_site_aniso_U_23
_atom_site_aniso_U_13
_atom_site_aniso_U_12
C1 0.0198(8) 0.0192(7) 0.0302(8) -0.0008(6) 0.0046(7) -0.0008(6)
C2 0.0251(9) 0.0312(9) 0.0279(8) 0.0013(7) 0.0023(7) -0.0013(7)
C3 0.0243(9) 0.0370(9) 0.0379(10) 0.0069(8) -0.0025(8) -0.0008(8)
C4 0.0192(8) 0.0299(9) 0.0543(11) 0.0028(8) 0.0026(8) 0.0002(7)
C5 0.0254(9) 0.0344(9) 0.0460(10) -0.0072(8) 0.0130(8) -0.0008(8)
C6 0.0245(9) 0.0314(8) 0.0312(9) -0.0048(7) 0.0039(7) -0.0014(7)
C7 0.0175(8) 0.0245(8) 0.0228(8) -0.0017(6) 0.0004(6) -0.0009(6)
C8 0.0233(9) 0.0265(8) 0.0288(8) -0.0019(7) 0.0042(7) 0.0018(7)
C9 0.0258(9) 0.0271(9) 0.0326(9) 0.0046(7) 0.0026(7) -0.0009(7)
C10 0.0218(8) 0.0372(9) 0.0237(8) 0.0031(7) 0.0027(6) -0.0036(7)
C11 0.0218(8) 0.0358(9) 0.0247(8) -0.0032(7) 0.0042(7) 0.0020(7)
C12 0.0203(8) 0.0252(8) 0.0269(8) -0.0020(6) 0.0006(6) 0.0013(7)
C13 0.0236(8) 0.0280(8) 0.0235(8) -0.0035(6) 0.0032(6) -0.0015(7)
C14 0.0244(8) 0.0238(8) 0.0215(8) -0.0058(6) 0.0029(6) -0.0029(6)
C15 0.0319(9) 0.0295(8) 0.0271(8) -0.0015(7) 0.0032(7) -0.0048(7)
C16 0.0361(10) 0.0333(9) 0.0309(9) 0.0011(7) -0.0056(8) 0.0025(8)
C17 0.0230(9) 0.0368(9) 0.0379(10) -0.0084(8) -0.0019(7) -0.0002(8)
C18 0.0237(9) 0.0311(9) 0.0350(9) -0.0065(7) 0.0046(7) -0.0061(7)
N1 0.0241(7) 0.0268(7) 0.0270(7) -0.0022(5) 0.0034(6) -0.0047(6)
P1 0.0182(2) 0.0223(2) 0.0221(2) -0.00152(15) 0.00221(15) -0.00027(16)
S1 0.0235(2) 0.02253(19) 0.0289(2) 0.00069(16) 0.00218(16) 0.00033(16)

loop_
_atom_type_symbol
_atom_type_description
_atom_type_scat_dispersion_real
_atom_type_scat_dispersion_imag
_atom_type_scat_source
C C 0.0033 0.0016 'International Tables Vol C Tables 4.2.6.8 and 6.1.1.4'
H H 0.0000 0.0000 'International Tables Vol C Tables 4.2.6.8 and 6.1.1.4'
N N 0.0061 0.0033 'International Tables Vol C Tables 4.2.6.8 and 6.1.1.4'
P P 0.1023 0.0942 'International Tables Vol C Tables 4.2.6.8 and 6.1.1.4'
S S 0.1246 0.1234 'International Tables Vol C Tables 4.2.6.8 and 6.1.1.4'

loop_
_geom_angle_atom_site_label_1
_geom_angle_atom_site_label_2
_geom_angle_atom_site_label_3
_geom_angle
C2 C1 C6 119.05(15)
C2 C1 P1 118.82(12)
C6 C1 P1 121.99(12)
C3 C2 C1 120.68(16)
C2 C3 C4 119.74(16)
C5 C4 C3 120.13(16)
C4 C5 C6 120.38(17)
C5 C6 C1 119.99(16)
C12 C7 C8 119.60(15)
C12 C7 P1 120.57(12)
C8 C7 P1 119.80(12)
C9 C8 C7 120.07(15)
C8 C9 C10 119.97(15)
C11 C10 C9 120.29(15)
C10 C11 C12 120.04(15)
C11 C12 C7 120.02(15)
C14 C13 P1 113.50(11)
N1 C14 C15 122.42(15)
N1 C14 C13 116.46(14)
C15 C14 C13 121.11(14)
C16 C15 C14 119.30(16)
C15 C16 C17 118.71(16)
C18 C17 C16 118.36(16)
N1 C18 C17 123.97(16)
C18 N1 C14 117.25(14)
C7 P1 C1 104.35(7)
C7 P1 C13 105.51(7)
C1 P1 C13 104.58(7)
C7 P1 S1 113.74(5)
C1 P1 S1 114.46(5)
C13 P1 S1 113.22(6)

loop_
_geom_bond_atom_site_label_1
_geom_bond_atom_site_label_2
_geom_bond_distance
C1 C2 1.394(2)
C1 C6 1.395(2)
C1 P1 1.8125(16)
C2 C3 1.381(2)
C3 C4 1.388(3)
C4 C5 1.379(3)
C5 C6 1.386(2)
C7 C12 1.390(2)
C7 C8 1.395(2)
C7 P1 1.8116(16)
C8 C9 1.383(2)
C9 C10 1.389(2)
C10 C11 1.379(2)
C11 C12 1.390(2)
C13 C14 1.501(2)
C13 P1 1.8322(15)
C14 N1 1.345(2)
C14 C15 1.389(2)
C15 C16 1.380(3)
C16 C17 1.382(3)
C17 C18 1.381(2)
C18 N1 1.336(2)
P1 S1 1.9608(6)

loop_
_geom_torsion_atom_site_label_1
_geom_torsion_atom_site_label_2
_geom_torsion_atom_site_label_3
_geom_torsion_atom_site_label_4
_geom_torsion
C6 C1 C2 C3 0.7(2)
P1 C1 C2 C3 176.49(13)
C1 C2 C3 C4 0.4(3)
C2 C3 C4 C5 -0.8(3)
C3 C4 C5 C6 0.0(3)
C4 C5 C6 C1 1.1(3)
C2 C1 C6 C5 -1.4(2)
P1 C1 C6 C5 -177.09(13)
C12 C7 C8 C9 -0.2(2)
P1 C7 C8 C9 177.50(12)
C7 C8 C9 C10 -0.1(2)
C8 C9 C10 C11 0.0(2)
C9 C10 C11 C12 0.5(2)
C10 C11 C12 C7 -0.9(2)
C8 C7 C12 C11 0.7(2)
P1 C7 C12 C11 -176.98(12)
P1 C13 C14 N1 83.07(15)
P1 C13 C14 C15 -97.76(16)
N1 C14 C15 C16 0.2(2)
C13 C14 C15 C16 -178.93(15)
C14 C15 C16 C17 -0.5(2)
C15 C16 C17 C18 0.3(2)
C16 C17 C18 N1 0.2(3)
C17 C18 N1 C14 -0.5(2)
C15 C14 N1 C18 0.3(2)
C13 C14 N1 C18 179.47(14)
C12 C7 P1 C1 -128.09(13)
C8 C7 P1 C1 54.24(14)
C12 C7 P1 C13 121.99(13)
C8 C7 P1 C13 -55.68(14)
C12 C7 P1 S1 -2.69(14)
C8 C7 P1 S1 179.64(11)
C2 C1 P1 C7 37.54(14)
C6 C1 P1 C7 -146.80(13)
C2 C1 P1 C13 148.12(13)
C6 C1 P1 C13 -36.21(15)
C2 C1 P1 S1 -87.41(13)
C6 C1 P1 S1 88.26(13)
C14 C13 P1 C7 -69.68(13)
C14 C13 P1 C1 -179.43(11)
C14 C13 P1 S1 55.32(13)

loop_
_cod_related_entry_id
_cod_related_entry_database
_cod_related_entry_code
1 ChemSpider 30659773
